data_2226373
loop_
_publ_author_name
'Sivaramkumar, M. S.'
'Velmurugan, R.'
'Sekar, M.'
'Ramesh, P.'
'Ponnuswamy, M. N.'

_publ_section_title
;
 Benzamide--picric acid (1/1)
;
_journal_coeditor_code CI5096
_journal_issue 7
_journal_name_full 'Acta Crystallographica Section E'
_journal_page_first o1820
_journal_paper_doi 10.1107/S1600536810024232
_journal_volume 66
_journal_year 2010
_chemical_formula_iupac 'C7 H7 N O, C6 H3 N3 O7'
_chemical_formula_moiety 'C7 H7 N O, C6 H3 N3 O7'
_chemical_formula_sum 'C13 H10 N4 O8'
_chemical_formula_weight 350.25
_chemical_name_common 'Benzamide picric acid (1:1) adduct'
_chemical_name_systematic
;
Benzamide--picric acid (1/1)
;
_space_group_IT_number 14
_symmetry_cell_setting monoclinic
_symmetry_space_group_name_Hall '-P 2ybc'
_symmetry_space_group_name_H-M 'P 1 21/c 1'
_atom_sites_solution_hydrogens geom
_atom_sites_solution_primary direct
_atom_sites_solution_secondary difmap
_audit_creation_method SHELXL-97
_cell_angle_alpha 90.00
_cell_angle_beta 90.978(4)
_cell_angle_gamma 90.00
_cell_formula_units_Z 4
_cell_length_a 7.8644(3)
_cell_length_b 7.0664(3)
_cell_length_c 25.6580(10)
_cell_measurement_reflns_used 1043
_cell_measurement_temperature 110(2)
_cell_measurement_theta_max 29.24
_cell_measurement_theta_min 2.99
_cell_volume 1425.68(10)
_computing_cell_refinement 'SAINT (Bruker, 2008)'
_computing_data_collection 'APEX2 (Bruker, 2008)'
_computing_data_reduction 'SAINT (Bruker, 2008)'
_computing_molecular_graphics 'ORTEP-3 (Farrugia, 1997)'
_computing_publication_material 'SHELXL97 (Sheldrick, 2008) and PLATON (Spek, 2009)'
_computing_structure_refinement 'SHELXL97 (Sheldrick, 2008)'
_computing_structure_solution 'SHELXS97 (Sheldrick, 2008)'
_diffrn_ambient_temperature 110(2)
_diffrn_measured_fraction_theta_full 0.996
_diffrn_measured_fraction_theta_max 0.852
_diffrn_measurement_device_type 'Bruker SMART APEXII area-detector diffractometer'
_diffrn_measurement_method '\w and \f scans'
_diffrn_radiation_monochromator graphite
_diffrn_radiation_source 'fine-focus sealed tube'
_diffrn_radiation_type MoK\a
_diffrn_radiation_wavelength 0.71073
_diffrn_reflns_av_R_equivalents 0.0255
_diffrn_reflns_av_sigmaI/netI 0.0391
_diffrn_reflns_limit_h_max 10
_diffrn_reflns_limit_h_min -9
_diffrn_reflns_limit_k_max 9
_diffrn_reflns_limit_k_min -9
_diffrn_reflns_limit_l_max 32
_diffrn_reflns_limit_l_min -33
_diffrn_reflns_number 8136
_diffrn_reflns_theta_full 25.00
_diffrn_reflns_theta_max 29.24
_diffrn_reflns_theta_min 2.99
_diffrn_standards_number 0
_exptl_absorpt_coefficient_mu 0.139
_exptl_absorpt_correction_T_max 0.977
_exptl_absorpt_correction_T_min 0.970
_exptl_absorpt_correction_type multi-scan
_exptl_absorpt_process_details '(SADABS; Bruker, 2008)'
_exptl_crystal_colour colourless
_exptl_crystal_density_diffrn 1.632
_exptl_crystal_density_method 'not measured'
_exptl_crystal_description Block
_exptl_crystal_F_000 720
_exptl_crystal_size_max 0.22
_exptl_crystal_size_mid 0.19
_exptl_crystal_size_min 0.17
_refine_diff_density_max 0.278
_refine_diff_density_min -0.270
_refine_ls_extinction_method none
_refine_ls_goodness_of_fit_ref 1.025
_refine_ls_hydrogen_treatment mixed
_refine_ls_matrix_type full
_refine_ls_number_parameters 238
_refine_ls_number_reflns 3309
_refine_ls_number_restraints 0
_refine_ls_restrained_S_all 1.025
_refine_ls_R_factor_all 0.0585
_refine_ls_R_factor_gt 0.0403
_refine_ls_shift/su_max 0.011
_refine_ls_shift/su_mean 0.001
_refine_ls_structure_factor_coef Fsqd
_refine_ls_weighting_details 'calc w=1/[\s^2^(Fo^2^)+(0.0535P)^2^+0.2776P] where P=(Fo^2^+2Fc^2^)/3'
_refine_ls_weighting_scheme calc
_refine_ls_wR_factor_gt 0.0977
_refine_ls_wR_factor_ref 0.1021
_reflns_number_gt 2518
_reflns_number_total 3309
_reflns_threshold_expression I>2\s(I)
_cod_data_source_file ci5096.cif
_cod_data_source_block I
_cod_original_sg_symbol_Hall '-P 2ybc '
_cod_original_sg_symbol_H-M 'P 21/c'
_cod_database_code 2226373
_cod_database_fobs_code 2226373

loop_
_symmetry_equiv_pos_as_xyz
'x, y, z'
'-x, y+1/2, -z+1/2'
'-x, -y, -z'
'x, -y-1/2, z-1/2'

loop_
_atom_site_type_symbol
_atom_site_label
_atom_site_fract_x
_atom_site_fract_y
_atom_site_fract_z
_atom_site_U_iso_or_equiv
_atom_site_adp_type
_atom_site_calc_flag
_atom_site_refinement_flags
_atom_site_occupancy
_atom_site_disorder_assembly
_atom_site_disorder_group
O O1 0.26955(15) 0.56145(16) 0.32065(4) 0.0186(3) Uani d . 1 . .
H H1 0.234(3) 0.606(4) 0.2877(10) 0.065(8) Uiso d . 1 . .
O O2 0.27599(15) 0.83691(16) 0.25079(4) 0.0217(3) Uani d . 1 . .
O O3 0.45097(16) 1.06988(18) 0.26121(5) 0.0302(3) Uani d . 1 . .
O O4 0.70184(17) 1.20512(18) 0.42672(5) 0.0335(3) Uani d . 1 . .
O O5 0.68930(15) 0.99973(18) 0.48912(4) 0.0252(3) Uani d . 1 . .
O O6 0.32595(16) 0.46474(17) 0.46982(4) 0.0249(3) Uani d . 1 . .
O O7 0.32915(16) 0.32061(16) 0.39538(5) 0.0259(3) Uani d . 1 . .
N N1 0.38210(17) 0.92648(19) 0.27671(5) 0.0179(3) Uani d . 1 . .
N N2 0.65720(17) 1.0525(2) 0.44464(5) 0.0203(3) Uani d . 1 . .
N N3 0.35066(16) 0.46102(18) 0.42288(5) 0.0166(3) Uani d . 1 . .
C C1 0.36450(19) 0.6822(2) 0.34693(6) 0.0144(3) Uani d . 1 . .
C C2 0.4245(2) 0.8595(2) 0.32927(6) 0.0148(3) Uani d . 1 . .
C C3 0.5215(2) 0.9797(2) 0.36018(6) 0.0167(3) Uani d . 1 . .
H H3 0.5615 1.0967 0.3469 0.020 Uiso calc R 1 . .
C C4 0.5587(2) 0.9257(2) 0.41060(6) 0.0163(3) Uani d . 1 . .
C C5 0.5038(2) 0.7559(2) 0.43079(6) 0.0156(3) Uani d . 1 . .
H H5 0.5297 0.7220 0.4659 0.019 Uiso calc R 1 . .
C C6 0.41086(19) 0.6370(2) 0.39906(6) 0.0145(3) Uani d . 1 . .
O O8 0.10176(16) 0.49021(16) 0.23654(4) 0.0223(3) Uani d . 1 . .
N N4 -0.05714(19) 0.6826(2) 0.18599(6) 0.0213(3) Uani d . 1 . .
H H4A -0.103(3) 0.705(3) 0.1554(9) 0.039(6) Uiso d . 1 . .
H H4B -0.060(3) 0.766(3) 0.2127(8) 0.034(6) Uiso d . 1 . .
C C7 0.0404(2) 0.3810(2) 0.15103(6) 0.0156(3) Uani d . 1 . .
C C8 0.1221(2) 0.2114(2) 0.16244(6) 0.0180(3) Uani d . 1 . .
H H8 0.1681 0.1906 0.1964 0.022 Uiso calc R 1 . .
C C9 0.1373(2) 0.0724(2) 0.12491(6) 0.0211(4) Uani d . 1 . .
H H9 0.1930 -0.0433 0.1332 0.025 Uiso calc R 1 . .
C C10 0.0710(2) 0.1023(2) 0.07508(6) 0.0231(4) Uani d . 1 . .
H H10 0.0818 0.0072 0.0492 0.028 Uiso calc R 1 . .
C C11 -0.0112(2) 0.2708(2) 0.06315(6) 0.0221(4) Uani d . 1 . .
H H11 -0.0566 0.2910 0.0291 0.026 Uiso calc R 1 . .
C C12 -0.0273(2) 0.4104(2) 0.10097(6) 0.0187(3) Uani d . 1 . .
H H12 -0.0842 0.5255 0.0928 0.022 Uiso calc R 1 . .
C C13 0.0304(2) 0.5238(2) 0.19409(6) 0.0162(3) Uani d . 1 . .

loop_
_atom_site_aniso_label
_atom_site_aniso_U_11
_atom_site_aniso_U_22
_atom_site_aniso_U_33
_atom_site_aniso_U_12
_atom_site_aniso_U_13
_atom_site_aniso_U_23
O1 0.0225(6) 0.0159(6) 0.0172(6) -0.0032(5) -0.0053(4) 0.0010(4)
O2 0.0253(6) 0.0198(6) 0.0198(6) -0.0010(5) -0.0075(5) 0.0011(5)
O3 0.0324(7) 0.0296(7) 0.0285(7) -0.0124(6) -0.0014(5) 0.0119(5)
O4 0.0418(8) 0.0196(7) 0.0387(8) -0.0148(6) -0.0071(6) 0.0005(5)
O5 0.0269(7) 0.0276(7) 0.0210(6) -0.0035(6) -0.0044(5) -0.0051(5)
O6 0.0320(7) 0.0247(7) 0.0180(6) -0.0040(6) -0.0008(5) 0.0045(5)
O7 0.0372(7) 0.0128(6) 0.0273(6) -0.0005(6) -0.0080(5) -0.0008(5)
N1 0.0181(7) 0.0170(7) 0.0188(7) 0.0025(6) 0.0019(5) 0.0022(5)
N2 0.0191(7) 0.0179(7) 0.0237(7) -0.0022(6) -0.0002(5) -0.0053(6)
N3 0.0158(7) 0.0133(7) 0.0206(7) 0.0001(6) -0.0046(5) 0.0014(5)
C1 0.0127(7) 0.0139(7) 0.0167(7) 0.0022(7) 0.0003(6) -0.0019(6)
C2 0.0145(7) 0.0160(8) 0.0141(7) 0.0031(7) 0.0008(6) 0.0007(6)
C3 0.0158(8) 0.0126(7) 0.0218(8) 0.0010(7) 0.0034(6) -0.0006(6)
C4 0.0145(8) 0.0154(8) 0.0191(7) -0.0014(7) 0.0003(6) -0.0048(6)
C5 0.0155(8) 0.0163(8) 0.0149(7) 0.0031(7) -0.0017(6) -0.0015(6)
C6 0.0145(8) 0.0117(7) 0.0174(7) 0.0017(6) 0.0009(6) 0.0004(6)
O8 0.0302(7) 0.0170(6) 0.0196(6) -0.0018(5) -0.0092(5) 0.0007(5)
N4 0.0293(8) 0.0154(7) 0.0190(7) 0.0035(7) -0.0040(6) -0.0007(6)
C7 0.0132(7) 0.0158(8) 0.0180(7) -0.0034(6) 0.0005(6) 0.0011(6)
C8 0.0161(8) 0.0179(8) 0.0201(8) -0.0014(7) 0.0006(6) 0.0030(6)
C9 0.0214(8) 0.0161(8) 0.0260(9) 0.0015(7) 0.0042(7) 0.0023(6)
C10 0.0228(9) 0.0230(9) 0.0237(8) -0.0016(8) 0.0035(7) -0.0068(7)
C11 0.0202(9) 0.0275(9) 0.0185(8) -0.0009(8) -0.0024(6) -0.0015(7)
C12 0.0156(8) 0.0193(8) 0.0211(8) -0.0002(7) -0.0008(6) 0.0018(6)
C13 0.0163(8) 0.0139(8) 0.0183(8) -0.0045(7) -0.0008(6) 0.0024(6)

loop_
_atom_type_symbol
_atom_type_description
_atom_type_scat_dispersion_real
_atom_type_scat_dispersion_imag
_atom_type_scat_source
C C 0.0033 0.0016 'International Tables Vol C Tables 4.2.6.8 and 6.1.1.4'
H H 0.0000 0.0000 'International Tables Vol C Tables 4.2.6.8 and 6.1.1.4'
N N 0.0061 0.0033 'International Tables Vol C Tables 4.2.6.8 and 6.1.1.4'
O O 0.0106 0.0060 'International Tables Vol C Tables 4.2.6.8 and 6.1.1.4'

loop_
_geom_angle_atom_site_label_1
_geom_angle_atom_site_label_2
_geom_angle_atom_site_label_3
_geom_angle_site_symmetry_1
_geom_angle_site_symmetry_3
_geom_angle
_geom_angle_publ_flag
C1 O1 H1 . . 113.9(16) ?
O3 N1 O2 . . 123.45(14) ?
O3 N1 C2 . . 118.32(13) ?
O2 N1 C2 . . 118.22(13) ?
O5 N2 O4 . . 124.21(14) ?
O5 N2 C4 . . 117.97(13) ?
O4 N2 C4 . . 117.82(13) ?
O6 N3 O7 . . 124.09(14) ?
O6 N3 C6 . . 116.70(12) ?
O7 N3 C6 . . 119.21(12) ?
O1 C1 C2 . . 126.91(14) ?
O1 C1 C6 . . 118.25(14) ?
C2 C1 C6 . . 114.82(13) ?
C3 C2 C1 . . 122.92(14) ?
C3 C2 N1 . . 116.43(14) ?
C1 C2 N1 . . 120.64(14) ?
C4 C3 C2 . . 118.41(14) ?
C4 C3 H3 . . 120.8 ?
C2 C3 H3 . . 120.8 ?
C3 C4 C5 . . 122.10(14) ?
C3 C4 N2 . . 119.57(14) ?
C5 C4 N2 . . 118.32(14) ?
C6 C5 C4 . . 118.48(14) ?
C6 C5 H5 . . 120.8 ?
C4 C5 H5 . . 120.8 ?
C5 C6 C1 . . 123.24(14) ?
C5 C6 N3 . . 116.37(13) ?
C1 C6 N3 . . 120.28(13) ?
C13 N4 H4A . . 120.1(14) ?
C13 N4 H4B . . 116.6(13) ?
H4A N4 H4B . . 123.2(19) ?
C8 C7 C12 . . 119.32(15) ?
C8 C7 C13 . . 117.10(14) ?
C12 C7 C13 . . 123.59(15) ?
C9 C8 C7 . . 120.77(15) ?
C9 C8 H8 . . 119.6 ?
C7 C8 H8 . . 119.6 ?
C8 C9 C10 . . 119.85(16) ?
C8 C9 H9 . . 120.1 ?
C10 C9 H9 . . 120.1 ?
C11 C10 C9 . . 120.01(15) ?
C11 C10 H10 . . 120.0 ?
C9 C10 H10 . . 120.0 ?
C10 C11 C12 . . 120.18(16) ?
C10 C11 H11 . . 119.9 ?
C12 C11 H11 . . 119.9 ?
C11 C12 C7 . . 119.87(16) ?
C11 C12 H12 . . 120.1 ?
C7 C12 H12 . . 120.1 ?
O8 C13 N4 . . 121.60(15) ?
O8 C13 C7 . . 119.32(14) ?
N4 C13 C7 . . 119.08(14) ?

loop_
_geom_bond_atom_site_label_1
_geom_bond_atom_site_label_2
_geom_bond_site_symmetry_2
_geom_bond_distance
_geom_bond_publ_flag
O1 C1 . 1.3126(19) ?
O1 H1 . 0.94(3) ?
O2 N1 . 1.2330(17) ?
O3 N1 . 1.2189(17) ?
O4 N2 . 1.2262(18) ?
O5 N2 . 1.2230(18) ?
O6 N3 . 1.2237(17) ?
O7 N3 . 1.2275(17) ?
N1 C2 . 1.4623(19) ?
N2 C4 . 1.464(2) ?
N3 C6 . 1.468(2) ?
C1 C2 . 1.416(2) ?
C1 C6 . 1.417(2) ?
C2 C3 . 1.383(2) ?
C3 C4 . 1.375(2) ?
C3 H3 . 0.95 ?
C4 C5 . 1.379(2) ?
C5 C6 . 1.372(2) ?
C5 H5 . 0.95 ?
O8 C13 . 1.2399(19) ?
N4 C13 . 1.331(2) ?
N4 H4A . 0.87(2) ?
N4 H4B . 0.90(2) ?
C7 C8 . 1.389(2) ?
C7 C12 . 1.397(2) ?
C7 C13 . 1.499(2) ?
C8 C9 . 1.382(2) ?
C8 H8 . 0.95 ?
C9 C10 . 1.389(2) ?
C9 H9 . 0.95 ?
C10 C11 . 1.387(2) ?
C10 H10 . 0.95 ?
C11 C12 . 1.391(2) ?
C11 H11 . 0.95 ?
C12 H12 . 0.95 ?

loop_
_geom_hbond_atom_site_label_D
_geom_hbond_atom_site_label_H
_geom_hbond_atom_site_label_A
_geom_hbond_site_symmetry_A
_geom_hbond_distance_DH
_geom_hbond_distance_HA
_geom_hbond_distance_DA
_geom_hbond_angle_DHA
O1 H1 O2 1 0.94(3) 1.92(3) 2.6473(16) 132(2)
O1 H1 O8 1 0.94(3) 1.85(3) 2.5603(16) 130(2)
N4 H4A O7 2 0.87(2) 2.33(2) 3.120(2) 150(2)
N4 H4B O8 2 0.90(2) 2.08(2) 2.9702(19) 167(2)
C5 H5 O6 3_666 0.95 2.39 3.257(2) 152
C9 H9 O4 2_635 0.95 2.50 3.185(2) 129

loop_
_geom_torsion_atom_site_label_1
_geom_torsion_atom_site_label_2
_geom_torsion_atom_site_label_3
_geom_torsion_atom_site_label_4
_geom_torsion_site_symmetry_1
_geom_torsion_site_symmetry_2
_geom_torsion_site_symmetry_3
_geom_torsion_site_symmetry_4
_geom_torsion
_geom_torsion_publ_flag
O1 C1 C2 C3 . . . . 178.66(14) ?
C6 C1 C2 C3 . . . . 0.3(2) ?
O1 C1 C2 N1 . . . . 0.1(2) ?
C6 C1 C2 N1 . . . . -178.30(13) ?
O3 N1 C2 C3 . . . . 9.0(2) ?
O2 N1 C2 C3 . . . . -169.57(13) ?
O3 N1 C2 C1 . . . . -172.29(14) ?
O2 N1 C2 C1 . . . . 9.1(2) ?
C1 C2 C3 C4 . . . . -1.2(2) ?
N1 C2 C3 C4 . . . . 177.46(13) ?
C2 C3 C4 C5 . . . . 0.6(2) ?
C2 C3 C4 N2 . . . . -178.32(13) ?
O5 N2 C4 C3 . . . . -179.43(14) ?
O4 N2 C4 C3 . . . . 0.8(2) ?
O5 N2 C4 C5 . . . . 1.6(2) ?
O4 N2 C4 C5 . . . . -178.23(14) ?
C3 C4 C5 C6 . . . . 0.8(2) ?
N2 C4 C5 C6 . . . . 179.76(13) ?
C4 C5 C6 C1 . . . . -1.8(2) ?
C4 C5 C6 N3 . . . . -178.05(13) ?
O1 C1 C6 C5 . . . . -177.29(14) ?
C2 C1 C6 C5 . . . . 1.2(2) ?
O1 C1 C6 N3 . . . . -1.1(2) ?
C2 C1 C6 N3 . . . . 177.36(13) ?
O6 N3 C6 C5 . . . . 28.3(2) ?
O7 N3 C6 C5 . . . . -151.32(14) ?
O6 N3 C6 C1 . . . . -148.15(14) ?
O7 N3 C6 C1 . . . . 32.3(2) ?
C12 C7 C8 C9 . . . . 0.2(2) ?
C13 C7 C8 C9 . . . . -179.82(14) ?
C7 C8 C9 C10 . . . . 0.3(2) ?
C8 C9 C10 C11 . . . . -0.4(2) ?
C9 C10 C11 C12 . . . . 0.1(2) ?
C10 C11 C12 C7 . . . . 0.4(2) ?
C8 C7 C12 C11 . . . . -0.5(2) ?
C13 C7 C12 C11 . . . . 179.50(15) ?
C8 C7 C13 O8 . . . . 3.8(2) ?
C12 C7 C13 O8 . . . . -176.21(15) ?
C8 C7 C13 N4 . . . . -175.26(14) ?
C12 C7 C13 N4 . . . . 4.7(2) ?
